data_7027869
loop_
_publ_author_name
'Liddle, Stephen T.'
'Clegg, William'
'Morrison, Carole A.'

_publ_section_title
;
 Heavier alkali metal complexes of 2-phenylamidopyridine: An X-ray
 crystallographic and theoretical study of a structurally diverse series
 of crown ether adducts
;
_journal_issue 16
_journal_name_full 'Dalton Transactions'
_journal_page_first 2514
_journal_page_last 2525
_journal_paper_doi 10.1039/b406741j
_journal_year 2004
_chemical_formula_moiety 'C38 H50 K2 N4 O8, C6 H6'
_chemical_formula_sum 'C44 H56 K2 N4 O8'
_chemical_formula_weight 847.13
_chemical_name_systematic
;
?
;
_space_group_IT_number 14
_symmetry_cell_setting monoclinic
_symmetry_space_group_name_Hall '-P 2ybc'
_symmetry_space_group_name_H-M 'P 1 21/c 1'
_atom_sites_solution_hydrogens geom
_atom_sites_solution_primary direct
_atom_sites_solution_secondary difmap
_audit_creation_method SHELXL-97
_cell_angle_alpha 90.00
_cell_angle_beta 100.675(3)
_cell_angle_gamma 90.00
_cell_formula_units_Z 4
_cell_length_a 11.1195(13)
_cell_length_b 24.947(3)
_cell_length_c 16.4669(18)
_cell_measurement_reflns_used 5321
_cell_measurement_temperature 160(2)
_cell_measurement_theta_max 25.51
_cell_measurement_theta_min 2.75
_cell_volume 4488.8(9)
_computing_cell_refinement 'local programs'
_computing_data_collection 'Bruker SMART'
_computing_data_reduction 'Bruker SAINT'
_computing_molecular_graphics 'Bruker SHELXTL'
_computing_publication_material 'Bruker SHELXTL and local programs'
_computing_structure_refinement 'Bruker SHELXTL'
_computing_structure_solution 'Bruker SHELXTL'
_diffrn_ambient_temperature 160(2)
_diffrn_measured_fraction_theta_full 0.829
_diffrn_measured_fraction_theta_max 0.829
_diffrn_measurement_device_type 'Bruker SMART 1K CCD diffractometer'
_diffrn_measurement_method 'thin-slice \w scans'
_diffrn_radiation_monochromator graphite
_diffrn_radiation_source 'sealed tube'
_diffrn_radiation_type MoK\a
_diffrn_radiation_wavelength 0.71073
_diffrn_reflns_av_R_equivalents 0.0674
_diffrn_reflns_av_sigmaI/netI 0.1376
_diffrn_reflns_limit_h_max 12
_diffrn_reflns_limit_h_min -13
_diffrn_reflns_limit_k_max 18
_diffrn_reflns_limit_k_min -29
_diffrn_reflns_limit_l_max 18
_diffrn_reflns_limit_l_min -13
_diffrn_reflns_number 10764
_diffrn_reflns_theta_full 25.00
_diffrn_reflns_theta_max 25.00
_diffrn_reflns_theta_min 1.63
_diffrn_standards_number 0
_exptl_absorpt_coefficient_mu 0.265
_exptl_absorpt_correction_T_max 0.954
_exptl_absorpt_correction_T_min 0.906
_exptl_absorpt_correction_type multi-scan
_exptl_absorpt_process_details SADABS
_exptl_crystal_colour yellow
_exptl_crystal_density_diffrn 1.254
_exptl_crystal_density_method 'not measured'
_exptl_crystal_description block
_exptl_crystal_F_000 1800
_exptl_crystal_size_max 0.38
_exptl_crystal_size_mid 0.20
_exptl_crystal_size_min 0.18
_refine_diff_density_max 0.605
_refine_diff_density_min -0.459
_refine_diff_density_rms 0.071
_refine_ls_extinction_method none
_refine_ls_goodness_of_fit_ref 0.878
_refine_ls_hydrogen_treatment constr
_refine_ls_matrix_type full
_refine_ls_number_parameters 533
_refine_ls_number_reflns 6554
_refine_ls_number_restraints 18
_refine_ls_restrained_S_all 0.885
_refine_ls_R_factor_all 0.1591
_refine_ls_R_factor_gt 0.0701
_refine_ls_shift/su_max 0.001
_refine_ls_shift/su_mean 0.000
_refine_ls_structure_factor_coef Fsqd
_refine_ls_weighting_details 'calc w=1/[\s^2^(Fo^2^)+(0.1040P)^2^+0.0000P] where P=(Fo^2^+2Fc^2^)/3'
_refine_ls_weighting_scheme calc
_refine_ls_wR_factor_gt 0.1637
_refine_ls_wR_factor_ref 0.1987
_reflns_number_gt 2952
_reflns_number_total 6554
_reflns_threshold_expression I>2\s(I)
_cod_data_source_file b406741jsup1.cif
_cod_data_source_block 4
_cod_original_sg_symbol_H-M 'P 21/c'
_cod_database_code 7027869

loop_
_symmetry_equiv_pos_as_xyz
'x, y, z'
'-x, y+1/2, -z+1/2'
'-x, -y, -z'
'x, -y-1/2, z-1/2'

loop_
_atom_site_label
_atom_site_type_symbol
_atom_site_fract_x
_atom_site_fract_y
_atom_site_fract_z
_atom_site_U_iso_or_equiv
_atom_site_adp_type
_atom_site_occupancy
_atom_site_symmetry_multiplicity
_atom_site_calc_flag
_atom_site_refinement_flags
_atom_site_disorder_assembly
_atom_site_disorder_group
K1 K 0.38949(11) 0.13249(5) 0.31564(9) 0.0404(4) Uani 1 1 d . . .
K2 K 0.52865(11) 0.12179(5) 0.14993(8) 0.0375(4) Uani 1 1 d . . .
N1 N 0.5248(4) 0.21917(18) 0.2554(3) 0.0409(13) Uani 1 1 d . A .
N2 N 0.6388(4) 0.14992(17) 0.3185(3) 0.0344(12) Uani 1 1 d . A .
C1 C 0.5156(6) 0.2701(2) 0.2295(4) 0.0502(18) Uani 1 1 d . . .
H1 H 0.4382 0.2811 0.1994 0.060 Uiso 1 1 calc R A .
C2 C 0.6060(7) 0.3078(3) 0.2418(5) 0.063(2) Uani 1 1 d . A .
H2 H 0.5919 0.3436 0.2224 0.076 Uiso 1 1 calc R . .
C3 C 0.7197(6) 0.2913(2) 0.2842(4) 0.055(2) Uani 1 1 d . . .
H3 H 0.7865 0.3157 0.2928 0.065 Uiso 1 1 calc R A .
C4 C 0.7360(5) 0.2396(2) 0.3139(4) 0.0412(16) Uani 1 1 d . A .
H4 H 0.8133 0.2285 0.3440 0.049 Uiso 1 1 calc R . .
C5 C 0.6355(5) 0.2029(2) 0.2989(4) 0.0336(15) Uani 1 1 d . . .
C6 C 0.7335(5) 0.1282(2) 0.3754(4) 0.0323(16) Uani 1 1 d . . .
C7 C 0.7655(5) 0.0745(2) 0.3649(4) 0.0398(17) Uani 1 1 d . A .
H7 H 0.7248 0.0555 0.3178 0.048 Uiso 1 1 calc R . .
C8 C 0.8528(6) 0.0488(2) 0.4201(5) 0.0486(19) Uani 1 1 d . . .
H8 H 0.8720 0.0125 0.4102 0.058 Uiso 1 1 calc R A .
C9 C 0.9138(6) 0.0742(3) 0.4900(5) 0.060(2) Uani 1 1 d . A .
H9 H 0.9751 0.0563 0.5283 0.072 Uiso 1 1 calc R . .
C10 C 0.8821(7) 0.1271(3) 0.5025(5) 0.060(2) Uani 1 1 d . . .
H10 H 0.9217 0.1457 0.5504 0.073 Uiso 1 1 calc R A .
C11 C 0.7933(6) 0.1529(2) 0.4456(5) 0.0481(19) Uani 1 1 d . A .
H11 H 0.7734 0.1891 0.4558 0.058 Uiso 1 1 calc R . .
N3 N 0.3739(4) 0.04036(17) 0.2040(3) 0.0394(13) Uani 1 1 d . A .
N4 N 0.2751(4) 0.11474(16) 0.1451(3) 0.0342(13) Uani 1 1 d . A .
C12 C 0.3731(6) -0.0113(2) 0.2271(4) 0.0498(18) Uani 1 1 d . . .
H12 H 0.4457 -0.0252 0.2599 0.060 Uiso 1 1 calc R A .
C13 C 0.2756(6) -0.0454(2) 0.2068(4) 0.056(2) Uani 1 1 d . A .
H13 H 0.2808 -0.0818 0.2243 0.068 Uiso 1 1 calc R . .
C14 C 0.1693(6) -0.0250(2) 0.1600(4) 0.055(2) Uani 1 1 d . . .
H14 H 0.0992 -0.0472 0.1453 0.066 Uiso 1 1 calc R A .
C15 C 0.1658(5) 0.0274(2) 0.1350(4) 0.0458(17) Uani 1 1 d . A .
H15 H 0.0935 0.0413 0.1018 0.055 Uiso 1 1 calc R . .
C16 C 0.2694(5) 0.0611(2) 0.1584(4) 0.0335(15) Uani 1 1 d . . .
C17 C 0.1835(5) 0.1413(2) 0.0915(5) 0.0371(17) Uani 1 1 d . . .
C18 C 0.1551(5) 0.1942(2) 0.1153(4) 0.0417(17) Uani 1 1 d . A .
H18 H 0.1965 0.2089 0.1660 0.050 Uiso 1 1 calc R . .
C19 C 0.0662(6) 0.2242(3) 0.0636(5) 0.050(2) Uani 1 1 d . . .
H19 H 0.0474 0.2592 0.0802 0.061 Uiso 1 1 calc R A .
C20 C 0.0059(7) 0.2047(3) -0.0098(6) 0.064(2) Uani 1 1 d . A .
H20 H -0.0552 0.2256 -0.0435 0.077 Uiso 1 1 calc R . .
C21 C 0.0347(6) 0.1540(3) -0.0349(5) 0.058(2) Uani 1 1 d . . .
H21 H -0.0064 0.1401 -0.0863 0.070 Uiso 1 1 calc R A .
C22 C 0.1239(6) 0.1236(2) 0.0151(5) 0.0468(18) Uani 1 1 d . A .
H22 H 0.1445 0.0894 -0.0039 0.056 Uiso 1 1 calc R . .
O1 O 0.1739(4) 0.10143(18) 0.3891(4) 0.0747(16) Uani 1 1 d . . .
O2 O 0.4014(4) 0.05274(16) 0.4336(3) 0.0544(13) Uani 1 1 d . . .
O3 O 0.4012(4) 0.16531(18) 0.4761(3) 0.0613(13) Uani 1 1 d . . .
O4 O 0.2153(4) 0.20473(17) 0.3448(3) 0.0617(14) Uani 1 1 d . . .
C23 C 0.1867(6) 0.0473(2) 0.3803(5) 0.067(2) Uani 1 1 d . . .
H23A H 0.1971 0.0395 0.3231 0.080 Uiso 1 1 calc R . .
H23B H 0.1111 0.0292 0.3894 0.080 Uiso 1 1 calc R . .
C24 C 0.2916(6) 0.0254(3) 0.4382(5) 0.068(2) Uani 1 1 d . . .
H24A H 0.2754 0.0281 0.4952 0.082 Uiso 1 1 calc R . .
H24B H 0.3011 -0.0130 0.4258 0.082 Uiso 1 1 calc R . .
C25 C 0.4657(8) 0.0764(3) 0.5074(5) 0.082(3) Uani 1 1 d . . .
H25A H 0.5494 0.0850 0.4988 0.099 Uiso 1 1 calc R . .
H25B H 0.4738 0.0490 0.5516 0.099 Uiso 1 1 calc R . .
C26 C 0.4147(9) 0.1244(3) 0.5375(6) 0.094(3) Uani 1 1 d . . .
H26A H 0.3340 0.1161 0.5517 0.113 Uiso 1 1 calc R . .
H26B H 0.4694 0.1372 0.5882 0.113 Uiso 1 1 calc R . .
C27 C 0.3108(7) 0.2050(3) 0.4884(5) 0.073(2) Uani 1 1 d . . .
H27A H 0.3458 0.2291 0.5346 0.088 Uiso 1 1 calc R . .
H27B H 0.2383 0.1870 0.5028 0.088 Uiso 1 1 calc R . .
C28 C 0.2747(6) 0.2362(3) 0.4130(5) 0.069(2) Uani 1 1 d . . .
H28A H 0.2188 0.2652 0.4234 0.083 Uiso 1 1 calc R . .
H28B H 0.3483 0.2531 0.3983 0.083 Uiso 1 1 calc R . .
C29 C 0.0950(5) 0.1856(3) 0.3501(5) 0.075(2) Uani 1 1 d . . .
H29A H 0.0325 0.2058 0.3112 0.089 Uiso 1 1 calc R . .
H29B H 0.0792 0.1910 0.4067 0.089 Uiso 1 1 calc R . .
C30 C 0.0878(5) 0.1272(2) 0.3287(5) 0.0532(19) Uani 1 1 d . . .
H30A H 0.0046 0.1132 0.3291 0.064 Uiso 1 1 calc R . .
H30B H 0.1074 0.1213 0.2731 0.064 Uiso 1 1 calc R . .
O5 O 0.7446(5) 0.1536(2) 0.0768(4) 0.047(2) Uani 0.723(11) 1 d PDU A 1
O5A O 0.7362(11) 0.1796(6) 0.1443(10) 0.052(6) Uani 0.277(11) 1 d PDU A 2
O6 O 0.5131(4) 0.18686(16) 0.0125(3) 0.0557(13) Uani 1 1 d . A .
O7 O 0.5447(4) 0.07200(16) 0.0017(3) 0.0539(12) Uani 1 1 d . A .
O8 O 0.7291(4) 0.05522(18) 0.1455(3) 0.0613(14) Uani 1 1 d . A .
C31 C 0.7172(6) 0.2096(3) 0.0762(5) 0.062(2) Uani 1 1 d DU . .
H31A H 0.7888 0.2304 0.0661 0.074 Uiso 0.723(11) 1 calc PR A 1
H31B H 0.6993 0.2204 0.1306 0.074 Uiso 0.723(11) 1 calc PR A 1
H31C H 0.7797 0.1966 0.0452 0.074 Uiso 0.277(11) 1 calc PR A 2
H31D H 0.7456 0.2456 0.0966 0.074 Uiso 0.277(11) 1 calc PR A 2
C32 C 0.6119(6) 0.2210(3) 0.0116(5) 0.069(2) Uani 1 1 d . A .
H32A H 0.5852 0.2584 0.0180 0.082 Uiso 1 1 calc R . .
H32B H 0.6372 0.2182 -0.0428 0.082 Uiso 1 1 calc R . .
C33 C 0.4771(12) 0.1542(4) -0.0560(6) 0.149(6) Uani 1 1 d . . .
H33A H 0.3884 0.1476 -0.0597 0.179 Uiso 1 1 calc R A .
H33B H 0.4852 0.1761 -0.1049 0.179 Uiso 1 1 calc R . .
C34 C 0.5266(9) 0.1073(3) -0.0664(5) 0.091(3) Uani 1 1 d . A .
H34A H 0.6070 0.1138 -0.0824 0.110 Uiso 1 1 calc R . .
H34B H 0.4741 0.0890 -0.1134 0.110 Uiso 1 1 calc R . .
C35 C 0.6472(7) 0.0367(3) -0.0003(5) 0.063(2) Uani 1 1 d . . .
H35A H 0.7147 0.0567 -0.0183 0.075 Uiso 1 1 calc R A .
H35B H 0.6224 0.0070 -0.0396 0.075 Uiso 1 1 calc R . .
C36 C 0.6874(7) 0.0157(3) 0.0831(5) 0.074(2) Uani 1 1 d . A .
H36A H 0.6186 -0.0043 0.0992 0.089 Uiso 1 1 calc R . .
H36B H 0.7546 -0.0101 0.0819 0.089 Uiso 1 1 calc R . .
C37 C 0.8423(6) 0.0798(3) 0.1401(5) 0.073(2) Uani 1 1 d . . .
H37A H 0.8641 0.0718 0.0858 0.088 Uiso 1 1 calc R A .
H37B H 0.9076 0.0653 0.1837 0.088 Uiso 1 1 calc R . .
C38 C 0.8324(5) 0.1388(3) 0.1504(5) 0.066(2) Uani 1 1 d DU A .
H38A H 0.8015 0.1477 0.2014 0.079 Uiso 0.723(11) 1 calc PR A 1
H38B H 0.9122 0.1567 0.1517 0.079 Uiso 0.723(11) 1 calc PR A 1
H38C H 0.8799 0.1447 0.2067 0.079 Uiso 0.277(11) 1 calc PR A 2
H38D H 0.8849 0.1529 0.1129 0.079 Uiso 0.277(11) 1 calc PR A 2
C39 C 0.8080(9) -0.1660(3) 0.2591(5) 0.086(3) Uani 1 1 d . . .
H39 H 0.7712 -0.2005 0.2522 0.103 Uiso 1 1 calc R . .
C40 C 0.7373(9) -0.1222(3) 0.2601(6) 0.090(3) Uani 1 1 d . . .
H40 H 0.6520 -0.1264 0.2586 0.109 Uiso 1 1 calc R . .
C41 C 0.7865(10) -0.0714(3) 0.2631(5) 0.094(3) Uani 1 1 d . . .
H41 H 0.7356 -0.0406 0.2599 0.112 Uiso 1 1 calc R . .
C42 C 0.9122(12) -0.0663(4) 0.2710(6) 0.107(4) Uani 1 1 d . . .
H42 H 0.9482 -0.0317 0.2745 0.128 Uiso 1 1 calc R . .
C43 C 0.9854(10) -0.1111(5) 0.2738(5) 0.101(3) Uani 1 1 d . . .
H43 H 1.0716 -0.1071 0.2797 0.121 Uiso 1 1 calc R . .
C44 C 0.9344(10) -0.1612(4) 0.2682(5) 0.097(3) Uani 1 1 d . . .
H44 H 0.9846 -0.1922 0.2705 0.116 Uiso 1 1 calc R . .

loop_
_atom_site_aniso_label
_atom_site_aniso_U_11
_atom_site_aniso_U_22
_atom_site_aniso_U_33
_atom_site_aniso_U_23
_atom_site_aniso_U_13
_atom_site_aniso_U_12
K1 0.0286(7) 0.0383(8) 0.0583(10) -0.0017(7) 0.0185(7) -0.0026(6)
K2 0.0277(7) 0.0330(7) 0.0557(10) -0.0020(7) 0.0178(7) -0.0041(5)
N1 0.034(3) 0.027(3) 0.062(4) -0.003(2) 0.008(3) 0.003(2)
N2 0.024(3) 0.026(3) 0.053(4) -0.001(2) 0.006(3) -0.002(2)
C1 0.042(4) 0.041(4) 0.063(5) 0.003(3) -0.004(4) 0.005(3)
C2 0.068(5) 0.030(4) 0.082(6) 0.003(4) -0.009(5) -0.007(4)
C3 0.047(5) 0.039(4) 0.071(6) 0.000(4) -0.008(4) -0.015(3)
C4 0.030(3) 0.031(3) 0.060(5) -0.001(3) 0.001(3) -0.006(3)
C5 0.023(3) 0.030(3) 0.048(5) -0.008(3) 0.007(3) -0.001(2)
C6 0.022(3) 0.029(3) 0.047(5) -0.007(3) 0.010(4) -0.002(3)
C7 0.036(4) 0.020(3) 0.063(5) 0.003(3) 0.010(4) 0.000(3)
C8 0.046(4) 0.032(4) 0.069(6) 0.011(4) 0.016(4) 0.005(3)
C9 0.042(4) 0.048(5) 0.088(7) 0.030(4) 0.008(5) 0.005(3)
C10 0.060(5) 0.049(5) 0.065(6) -0.003(4) -0.009(4) -0.019(4)
C11 0.050(5) 0.032(4) 0.058(6) -0.006(4) 0.002(4) 0.004(3)
N3 0.034(3) 0.025(3) 0.062(4) 0.004(2) 0.017(3) 0.002(2)
N4 0.023(3) 0.020(2) 0.060(4) 0.004(2) 0.009(3) 0.001(2)
C12 0.044(4) 0.029(4) 0.081(6) 0.009(3) 0.025(4) 0.012(3)
C13 0.062(5) 0.024(3) 0.087(6) 0.003(3) 0.026(5) -0.007(3)
C14 0.043(4) 0.036(4) 0.088(6) -0.003(4) 0.019(4) -0.011(3)
C15 0.033(4) 0.029(3) 0.078(5) 0.000(3) 0.018(4) -0.005(3)
C16 0.026(3) 0.027(3) 0.049(4) -0.001(3) 0.011(3) 0.001(3)
C17 0.030(4) 0.029(3) 0.056(5) -0.001(3) 0.019(4) -0.006(3)
C18 0.037(4) 0.027(3) 0.064(5) 0.003(3) 0.017(4) -0.001(3)
C19 0.042(4) 0.040(4) 0.074(6) 0.017(4) 0.025(4) 0.006(3)
C20 0.048(5) 0.054(5) 0.091(7) 0.026(5) 0.019(5) 0.000(4)
C21 0.053(5) 0.049(4) 0.071(6) 0.006(4) 0.006(4) -0.015(4)
C22 0.045(4) 0.036(4) 0.059(6) 0.003(4) 0.010(4) 0.001(3)
O1 0.041(3) 0.053(3) 0.131(5) 0.010(3) 0.018(3) 0.000(2)
O2 0.043(3) 0.042(3) 0.079(4) 0.000(3) 0.014(3) 0.004(2)
O3 0.063(3) 0.048(3) 0.075(4) -0.001(3) 0.018(3) -0.001(2)
O4 0.032(3) 0.052(3) 0.104(4) -0.028(3) 0.019(3) -0.005(2)
C23 0.037(4) 0.040(4) 0.121(7) -0.025(4) 0.011(5) -0.006(3)
C24 0.058(5) 0.060(5) 0.097(7) 0.022(4) 0.038(5) -0.003(4)
C25 0.086(7) 0.071(6) 0.085(7) 0.021(5) 0.005(6) 0.033(5)
C26 0.113(8) 0.082(7) 0.086(7) -0.007(6) 0.016(6) 0.005(6)
C27 0.068(5) 0.062(5) 0.100(7) -0.034(5) 0.044(5) -0.009(4)
C28 0.051(5) 0.051(5) 0.109(8) -0.017(5) 0.025(5) 0.000(4)
C29 0.025(4) 0.073(5) 0.128(7) -0.030(5) 0.021(4) -0.006(3)
C30 0.020(3) 0.054(4) 0.083(6) 0.010(4) 0.004(4) 0.001(3)
O5 0.029(3) 0.040(3) 0.071(6) 0.019(3) 0.011(3) 0.000(3)
O5A 0.026(9) 0.068(11) 0.068(13) 0.004(9) 0.021(9) -0.006(6)
O6 0.055(3) 0.030(2) 0.083(4) -0.002(2) 0.017(3) 0.006(2)
O7 0.065(3) 0.039(2) 0.056(3) -0.004(2) 0.006(3) 0.013(2)
O8 0.037(3) 0.062(3) 0.086(4) -0.023(3) 0.012(3) 0.005(2)
C31 0.041(5) 0.052(4) 0.088(7) -0.007(4) 0.001(5) -0.001(3)
C32 0.054(5) 0.062(5) 0.096(7) 0.025(4) 0.032(5) 0.000(4)
C33 0.288(16) 0.058(6) 0.080(8) 0.000(6) -0.025(9) 0.074(8)
C34 0.159(9) 0.062(6) 0.050(6) -0.010(5) 0.012(6) 0.014(6)
C35 0.079(6) 0.058(5) 0.055(6) -0.010(4) 0.018(5) 0.014(4)
C36 0.080(6) 0.058(5) 0.087(7) -0.022(5) 0.020(5) 0.031(4)
C37 0.041(5) 0.100(7) 0.075(6) -0.024(5) 0.003(4) 0.010(4)
C38 0.016(3) 0.087(6) 0.093(6) 0.037(5) 0.006(4) -0.002(3)
C39 0.108(8) 0.048(5) 0.101(8) 0.013(5) 0.015(6) -0.017(5)
C40 0.090(6) 0.060(6) 0.110(8) 0.009(5) -0.011(6) -0.012(5)
C41 0.122(9) 0.060(6) 0.091(7) 0.004(5) 0.002(6) -0.015(6)
C42 0.162(11) 0.074(7) 0.093(8) -0.029(6) 0.049(8) -0.065(7)
C43 0.109(8) 0.128(10) 0.074(7) -0.004(7) 0.037(6) -0.049(7)
C44 0.111(8) 0.093(7) 0.094(8) 0.035(6) 0.039(6) 0.014(6)

loop_
_atom_type_symbol
_atom_type_description
_atom_type_scat_dispersion_real
_atom_type_scat_dispersion_imag
_atom_type_scat_source
C C 0.0033 0.0016 'International Tables Vol C Tables 4.2.6.8 and 6.1.1.4'
H H 0.0000 0.0000 'International Tables Vol C Tables 4.2.6.8 and 6.1.1.4'
N N 0.0061 0.0033 'International Tables Vol C Tables 4.2.6.8 and 6.1.1.4'
O O 0.0106 0.0060 'International Tables Vol C Tables 4.2.6.8 and 6.1.1.4'
K K 0.2009 0.2494 'International Tables Vol C Tables 4.2.6.8 and 6.1.1.4'

loop_
_geom_angle_atom_site_label_1
_geom_angle_atom_site_label_2
_geom_angle_atom_site_label_3
_geom_angle
N1 K1 N2 46.94(13)
N1 K1 N3 110.07(13)
N1 K1 N4 86.85(13)
N1 K1 O1 146.79(13)
N1 K1 O2 144.36(14)
N1 K1 O3 99.84(14)
N1 K1 O4 89.88(13)
N2 K1 N3 94.33(13)
N2 K1 N4 107.21(14)
N2 K1 O1 154.48(16)
N2 K1 O2 100.46(14)
N2 K1 O3 93.87(14)
N2 K1 O4 128.50(13)
N3 K1 N4 46.08(13)
N3 K1 O1 95.30(13)
N3 K1 O2 82.31(14)
N3 K1 O3 145.58(14)
N3 K1 O4 131.44(14)
N4 K1 O1 96.45(14)
N4 K1 O2 121.78(14)
N4 K1 O3 155.95(13)
N4 K1 O4 94.15(14)
O1 K1 O2 57.69(13)
O1 K1 O3 65.50(14)
O1 K1 O4 56.95(13)
O2 K1 O3 63.34(14)
O2 K1 O4 106.99(14)
O3 K1 O4 63.03(14)
N1 K2 N2 45.39(13)
N1 K2 N3 108.48(14)
N1 K2 N4 86.85(13)
N1 K2 O5 96.72(16)
N1 K2 O5A 72.2(4)
N1 K2 O6 89.61(14)
N1 K2 O7 152.23(14)
N1 K2 O8 126.57(14)
N2 K2 N3 92.58(14)
N2 K2 N4 106.56(13)
N2 K2 O5 95.32(16)
N2 K2 O5A 72.3(4)
N2 K2 O6 126.29(13)
N2 K2 O7 149.85(13)
N2 K2 O8 88.37(13)
N3 K2 N4 46.95(12)
N3 K2 O5 151.08(15)
N3 K2 O5A 158.3(3)
N3 K2 O6 135.26(15)
N3 K2 O7 95.43(14)
N3 K2 O8 96.49(13)
N4 K2 O5 151.94(16)
N4 K2 O5A 151.6(3)
N4 K2 O6 95.94(14)
N4 K2 O7 100.07(14)
N4 K2 O8 139.78(13)
O5 K2 O6 56.41(14)
O5 K2 O7 64.96(17)
O5 K2 O8 56.08(14)
O5A K2 O6 65.7(3)
O5A K2 O7 90.8(4)
O5A K2 O8 68.3(3)
O6 K2 O7 63.06(13)
O6 K2 O8 104.89(14)
O7 K2 O8 61.88(13)
K1 N1 K2 70.03(10)
K1 N1 C1 143.1(4)
K1 N1 C5 94.2(3)
K2 N1 C1 126.4(4)
K2 N1 C5 87.4(3)
C1 N1 C5 117.2(5)
K1 N2 K2 72.88(12)
K1 N2 C5 99.4(3)
K1 N2 C6 125.3(3)
K2 N2 C5 91.2(4)
K2 N2 C6 133.3(3)
C5 N2 C6 121.6(5)
N1 C1 C2 126.7(6)
C1 C2 C3 116.5(6)
C2 C3 C4 120.3(6)
C3 C4 C5 119.3(6)
N1 C5 N2 113.3(5)
N1 C5 C4 120.0(5)
N2 C5 C4 126.5(5)
N2 C6 C7 117.9(5)
N2 C6 C11 125.8(5)
C7 C6 C11 116.0(6)
C6 C7 C8 122.3(6)
C7 C8 C9 121.3(6)
C8 C9 C10 117.4(6)
C9 C10 C11 120.7(7)
C6 C11 C10 122.3(6)
K1 N3 K2 70.98(10)
K1 N3 C12 125.3(4)
K1 N3 C16 89.6(3)
K2 N3 C12 142.4(4)
K2 N3 C16 93.4(3)
C12 N3 C16 118.1(5)
K1 N4 K2 72.85(11)
K1 N4 C16 91.1(4)
K1 N4 C17 133.1(4)
K2 N4 C16 97.7(3)
K2 N4 C17 127.1(3)
C16 N4 C17 121.4(5)
N3 C12 C13 125.0(6)
C12 C13 C14 117.5(6)
C13 C14 C15 119.5(6)
C14 C15 C16 120.5(6)
N3 C16 N4 113.7(5)
N3 C16 C15 119.3(5)
N4 C16 C15 126.8(5)
N4 C17 C18 116.1(6)
N4 C17 C22 126.8(5)
C18 C17 C22 116.9(6)
C17 C18 C19 119.7(6)
C18 C19 C20 121.9(7)
C19 C20 C21 119.2(7)
C20 C21 C22 120.0(7)
C17 C22 C21 122.3(6)
K1 O1 C23 96.1(4)
K1 O1 C30 95.0(3)
C23 O1 C30 116.6(6)
K1 O2 C24 117.1(4)
K1 O2 C25 104.7(4)
C24 O2 C25 117.3(6)
K1 O3 C26 116.8(4)
K1 O3 C27 115.3(4)
C26 O3 C27 111.9(6)
K1 O4 C28 105.0(3)
K1 O4 C29 119.1(4)
C28 O4 C29 115.7(5)
O1 C23 C24 112.6(6)
O2 C24 C23 112.1(6)
O2 C25 C26 117.9(7)
O3 C26 C25 110.1(7)
O3 C27 C28 109.5(6)
O4 C28 C27 113.1(6)
O4 C29 C30 108.5(5)
O1 C30 C29 106.2(6)
K2 O5 C31 94.4(4)
K2 O5 C38 93.6(4)
C31 O5 C38 111.3(6)
K2 O5A C31 108.8(8)
K2 O5A C38 103.9(7)
C31 O5A C38 116.6(11)
K2 O6 C32 116.0(4)
K2 O6 C33 106.6(5)
C32 O6 C33 117.4(7)
K2 O7 C34 113.4(4)
K2 O7 C35 118.2(4)
C34 O7 C35 111.0(6)
K2 O8 C36 105.9(4)
K2 O8 C37 117.9(4)
C36 O8 C37 115.1(5)
O5 C31 C32 109.7(6)
O5A C31 C32 134.8(9)
O6 C32 C31 113.7(6)
O6 C33 C34 124.2(8)
O7 C34 C33 116.9(8)
O7 C35 C36 107.6(5)
O8 C36 C35 115.3(6)
O8 C37 C38 109.6(5)
O5 C38 C37 102.1(6)
O5A C38 C37 138.4(8)
C40 C39 C44 120.5(8)
C39 C40 C41 121.2(9)
C40 C41 C42 118.4(9)
C41 C42 C43 120.6(9)
C42 C43 C44 120.2(10)
C39 C44 C43 118.9(9)

loop_
_geom_bond_atom_site_label_1
_geom_bond_atom_site_label_2
_geom_bond_distance
K1 N1 2.911(5)
K1 N2 2.798(4)
K1 N3 2.929(5)
K1 N4 2.894(5)
K1 O1 2.981(5)
K1 O2 2.767(5)
K1 O3 2.745(5)
K1 O4 2.752(4)
K2 N1 2.991(5)
K2 N2 2.904(5)
K2 N3 2.906(4)
K2 N4 2.811(4)
K2 O5 2.986(6)
K2 O5A 2.738(14)
K2 O6 2.765(5)
K2 O7 2.774(4)
K2 O8 2.791(4)
N1 C1 1.338(7)
N1 C5 1.365(7)
N2 C5 1.360(6)
N2 C6 1.384(7)
C1 C2 1.365(8)
C2 C3 1.389(9)
C3 C4 1.378(8)
C4 C5 1.431(7)
C6 C7 1.404(7)
C6 C11 1.370(8)
C7 C8 1.362(8)
C8 C9 1.378(9)
C9 C10 1.390(9)
C10 C11 1.387(9)
N3 C12 1.343(7)
N3 C16 1.364(7)
N4 C16 1.359(6)
N4 C17 1.387(7)
C12 C13 1.371(8)
C13 C14 1.383(9)
C14 C15 1.370(8)
C15 C16 1.421(7)
C17 C18 1.428(7)
C17 C22 1.381(8)
C18 C19 1.396(8)
C19 C20 1.358(9)
C20 C21 1.386(10)
C21 C22 1.392(8)
O1 C23 1.368(7)
O1 C30 1.402(7)
O2 C24 1.413(7)
O2 C25 1.419(9)
O3 C26 1.425(9)
O3 C27 1.452(8)
O4 C28 1.428(8)
O4 C29 1.438(7)
C23 C24 1.468(9)
C25 C26 1.453(10)
C27 C28 1.457(10)
C29 C30 1.499(8)
O5 C31 1.429(8)
O5 C38 1.456(8)
O5A C31 1.332(12)
O5A C38 1.466(12)
O6 C32 1.393(7)
O6 C33 1.389(9)
O7 C34 1.411(8)
O7 C35 1.445(7)
O8 C36 1.437(8)
O8 C37 1.418(8)
C31 C32 1.457(9)
C33 C34 1.318(10)
C35 C36 1.460(9)
C37 C38 1.489(10)
C39 C40 1.349(11)
C39 C44 1.391(12)
C40 C41 1.378(10)
C41 C42 1.385(13)
C42 C43 1.378(13)
C43 C44 1.370(12)
